data_2207542
loop_
_publ_author_name
'Deng, Zhao-Peng'
'Gao, Shan'
'Huo, Li-Hua'
'Zhao, Hui'

_publ_section_title
;
 Bis(3,5-dimethylpyrazolium) bis(hydroxonium) \b-octamolybdate(VI)
 ethanol disolvate
;
_journal_coeditor_code HB6295
_journal_issue 12
_journal_name_full 'Acta Crystallographica Section E'
_journal_page_first m2553
_journal_page_last m2555
_journal_paper_doi 10.1107/S1600536805035968
_journal_volume 61
_journal_year 2005
_chemical_formula_iupac '(C5 H9 N2)2 (H3 O)2 [Mo8 O26] , 2C2 H6 O'
_chemical_formula_moiety '2C5 H9 N2 + , 2H3 O + , Mo8 O26 4- , 2C2 H6 O'
_chemical_formula_sum 'C14 H36 Mo8 N4 O30'
_chemical_formula_weight 1507.99
_chemical_name_systematic
;
Bis(3,5-dimethylpyrazolium) bis(hydroxonium) \b-octamolybdate(VI)
diethanol solvate
;
_space_group_IT_number 2
_symmetry_cell_setting triclinic
_symmetry_space_group_name_Hall '-P 1'
_symmetry_space_group_name_H-M 'P -1'
_atom_sites_solution_hydrogens mixed
_atom_sites_solution_primary direct
_atom_sites_solution_secondary difmap
_cell_angle_alpha 93.72(3)
_cell_angle_beta 97.55(3)
_cell_angle_gamma 111.96(3)
_cell_formula_units_Z 1
_cell_length_a 8.9910(18)
_cell_length_b 10.475(2)
_cell_length_c 11.441(2)
_cell_measurement_reflns_used 9165
_cell_measurement_temperature 295(2)
_cell_measurement_theta_max 27.47
_cell_measurement_theta_min 3.06
_cell_volume 983.0(4)
_computing_cell_refinement RAPID-AUTO
_computing_data_collection 'RAPID-AUTO (Rigaku, 1998)'
_computing_data_reduction 'CrystalStructure (Rigaku/MSC, 2002)'
_computing_molecular_graphics 'ORTEPII (Johnson, 1976)'
_computing_publication_material SHELXL97
_computing_structure_refinement 'SHELXL97 (Sheldrick, 1997)'
_computing_structure_solution 'SHELXS97 (Sheldrick, 1997)'
_diffrn_ambient_temperature 295(2)
_diffrn_detector_area_resol_mean 10
_diffrn_measured_fraction_theta_full 0.981
_diffrn_measured_fraction_theta_max 0.981
_diffrn_measurement_device_type 'Rigaku RAXIS-RAPID'
_diffrn_measurement_method \w
_diffrn_radiation_monochromator graphite
_diffrn_radiation_source 'fine-focus sealed tube'
_diffrn_radiation_type MoK\a
_diffrn_radiation_wavelength 0.71073
_diffrn_reflns_av_R_equivalents 0.0159
_diffrn_reflns_av_sigmaI/netI 0.0197
_diffrn_reflns_limit_h_max 11
_diffrn_reflns_limit_h_min -11
_diffrn_reflns_limit_k_max 13
_diffrn_reflns_limit_k_min -13
_diffrn_reflns_limit_l_max 14
_diffrn_reflns_limit_l_min -14
_diffrn_reflns_number 9637
_diffrn_reflns_theta_full 27.48
_diffrn_reflns_theta_max 27.48
_diffrn_reflns_theta_min 3.05
_diffrn_standards_decay_% 0
_diffrn_standards_interval_count 0
_diffrn_standards_interval_time 0
_diffrn_standards_number 0
_exptl_absorpt_coefficient_mu 2.567
_exptl_absorpt_correction_T_max 0.635
_exptl_absorpt_correction_T_min 0.462
_exptl_absorpt_correction_type multi-scan
_exptl_absorpt_process_details '(ABSCOR; Higashi, 1995)'
_exptl_crystal_colour Brown
_exptl_crystal_density_diffrn 2.547
_exptl_crystal_density_method 'not measured'
_exptl_crystal_description Prism
_exptl_crystal_F_000 724
_exptl_crystal_size_max 0.36
_exptl_crystal_size_mid 0.25
_exptl_crystal_size_min 0.18
_refine_diff_density_max 0.587
_refine_diff_density_min -0.638
_refine_ls_extinction_method none
_refine_ls_goodness_of_fit_ref 1.103
_refine_ls_hydrogen_treatment mixed
_refine_ls_matrix_type full
_refine_ls_number_parameters 274
_refine_ls_number_reflns 4427
_refine_ls_number_restraints 9
_refine_ls_restrained_S_all 1.102
_refine_ls_R_factor_all 0.0277
_refine_ls_R_factor_gt 0.0236
_refine_ls_shift/su_max 0.001
_refine_ls_shift/su_mean 0.000
_refine_ls_structure_factor_coef Fsqd
_refine_ls_weighting_details 'calc w = 1/[\s^2^(Fo^2^)+(0.0242P)^2^+1.8158P] where P = (Fo^2^+2Fc^2^)/3'
_refine_ls_weighting_scheme calc
_refine_ls_wR_factor_gt 0.0603
_refine_ls_wR_factor_ref 0.0616
_reflns_number_gt 3936
_reflns_number_total 4427
_reflns_threshold_expression I>2\s(I)
_cod_data_source_file hb6295.cif
_cod_data_source_block I
_cod_depositor_comments
;
The following automatic conversions were performed:

'_atom_sites_solution_hydrogens' value 'difmap and geom' was changed
to 'mixed'.

Automatic conversion script
Id: cif_fix_values 6452 2018-10-05 10:23:21Z andrius 
;
_cod_database_code 2207542
_cod_database_fobs_code 2207542

loop_
_symmetry_equiv_pos_as_xyz
'x, y, z'
'-x, -y, -z'

loop_
_atom_site_label
_atom_site_fract_x
_atom_site_fract_y
_atom_site_fract_z
_atom_site_U_iso_or_equiv
_atom_site_adp_type
_atom_site_calc_flag
_atom_site_refinement_flags
_atom_site_occupancy
_atom_site_type_symbol
Mo1 0.41399(3) 0.98844(3) 0.63324(2) 0.01931(7) Uani d . 1 Mo
Mo2 0.18874(3) 0.98590(3) 0.39029(2) 0.02145(7) Uani d . 1 Mo
Mo3 0.46978(3) 0.72114(3) 0.52621(2) 0.02189(7) Uani d . 1 Mo
Mo4 0.23876(3) 0.71581(3) 0.27764(2) 0.02353(7) Uani d . 1 Mo
O1W -0.0578(4) 0.6401(3) 0.5646(3) 0.0578(8) Uani d D 1 O
H1W1 0.023(3) 0.718(2) 0.581(5) 0.087 Uiso d D 1 H
H1W2 -0.039(5) 0.581(4) 0.605(4) 0.087 Uiso d D 1 H
H1W3 -0.143(3) 0.650(5) 0.581(5) 0.087 Uiso d D 1 H
O1 0.2092(3) 0.6344(3) 0.1394(2) 0.0378(6) Uani d . 1 O
O2 0.6068(3) 0.6482(2) 0.5618(2) 0.0332(5) Uani d . 1 O
O3 0.0782(3) 0.6161(2) 0.3402(2) 0.0341(5) Uani d . 1 O
O4 0.5212(3) 1.1175(2) 0.7515(2) 0.0264(5) Uani d . 1 O
O5 0.1788(3) 0.8688(2) 0.25298(19) 0.0251(4) Uani d . 1 O
O6 0.4012(3) 0.6577(2) 0.3602(2) 0.0260(5) Uani d . 1 O
O7 0.3651(2) 0.8796(2) 0.45698(18) 0.0203(4) Uani d . 1 O
O8 0.1147(3) 1.0977(3) 0.3276(2) 0.0343(5) Uani d . 1 O
O9 0.2477(3) 0.8816(2) 0.6826(2) 0.0305(5) Uani d . 1 O
O10 0.5533(2) 0.8833(2) 0.65057(18) 0.0212(4) Uani d . 1 O
O11 0.3242(2) 1.0992(2) 0.53958(19) 0.0214(4) Uani d . 1 O
O12 0.3002(3) 0.6242(2) 0.5794(2) 0.0335(5) Uani d . 1 O
O13 0.0341(3) 0.8765(2) 0.4504(2) 0.0307(5) Uani d . 1 O
O14 -0.1218(5) 0.7086(4) -0.1875(4) 0.0770(12) Uani d D 1 O
H14 -0.106(9) 0.784(4) -0.217(6) 0.116 Uiso d D 1 H
N1 0.5611(5) 0.6130(4) 0.8325(3) 0.0497(9) Uani d D 1 N
H1 0.661(2) 0.657(5) 0.826(5) 0.075 Uiso d D 1 H
N2 0.4841(4) 0.4784(4) 0.7910(3) 0.0458(8) Uani d D 1 N
H2 0.523(6) 0.435(5) 0.744(4) 0.069 Uiso d D 1 H
C1 0.5190(9) 0.7984(6) 0.9491(5) 0.0789(17) Uani d . 1 C
H1A 0.6334 0.8463 0.9497 0.118 Uiso calc R 1 H
H1B 0.4977 0.7994 1.0292 0.118 Uiso calc R 1 H
H1C 0.4600 0.8436 0.9039 0.118 Uiso calc R 1 H
C2 0.4662(6) 0.6521(5) 0.8942(4) 0.0517(11) Uani d . 1 C
C3 0.3397(5) 0.4294(5) 0.8252(4) 0.0472(10) Uani d . 1 C
C4 0.3266(6) 0.5381(5) 0.8908(4) 0.0542(12) Uani d . 1 C
H4 0.2383 0.5347 0.9266 0.065 Uiso calc R 1 H
C5 0.2280(6) 0.2826(6) 0.7881(6) 0.0770(18) Uani d . 1 C
H5A 0.1939 0.2680 0.7036 0.115 Uiso calc R 1 H
H5B 0.1344 0.2620 0.8267 0.115 Uiso calc R 1 H
H5C 0.2832 0.2229 0.8102 0.115 Uiso calc R 1 H
C6 0.1068(10) 0.8638(7) -0.0446(6) 0.097(2) Uani d . 1 C
H6A 0.1441 0.9228 -0.1044 0.146 Uiso calc R 1 H
H6B 0.1988 0.8649 0.0093 0.146 Uiso calc R 1 H
H6C 0.0408 0.8968 -0.0016 0.146 Uiso calc R 1 H
C7 0.0117(8) 0.7238(6) -0.1004(6) 0.085(2) Uani d . 1 C
H7A 0.0828 0.6887 -0.1368 0.102 Uiso calc R 1 H
H7B -0.0281 0.6663 -0.0392 0.102 Uiso calc R 1 H

loop_
_atom_site_aniso_label
_atom_site_aniso_U_11
_atom_site_aniso_U_22
_atom_site_aniso_U_33
_atom_site_aniso_U_12
_atom_site_aniso_U_13
_atom_site_aniso_U_23
Mo1 0.02196(13) 0.01895(12) 0.01874(13) 0.00850(10) 0.00707(9) 0.00327(9)
Mo2 0.02093(13) 0.01986(13) 0.02452(14) 0.00945(11) 0.00276(10) 0.00187(10)
Mo3 0.02573(14) 0.01580(12) 0.02425(14) 0.00796(11) 0.00451(10) 0.00296(9)
Mo4 0.02600(14) 0.02028(13) 0.02359(14) 0.00885(11) 0.00348(10) -0.00036(10)
O1W 0.0583(19) 0.0445(18) 0.074(2) 0.0192(16) 0.0214(18) 0.0142(16)
O1 0.0466(15) 0.0323(13) 0.0314(13) 0.0151(12) 0.0017(11) -0.0066(10)
O2 0.0376(13) 0.0247(12) 0.0397(14) 0.0160(11) 0.0022(11) 0.0042(10)
O3 0.0306(12) 0.0276(12) 0.0422(14) 0.0083(10) 0.0077(10) 0.0068(10)
O4 0.0324(12) 0.0261(11) 0.0220(11) 0.0125(10) 0.0066(9) 0.0009(9)
O5 0.0276(11) 0.0243(11) 0.0232(11) 0.0110(9) 0.0015(9) 0.0010(8)
O6 0.0325(12) 0.0207(10) 0.0270(12) 0.0140(10) 0.0037(9) -0.0020(8)
O7 0.0238(10) 0.0185(9) 0.0203(10) 0.0096(8) 0.0050(8) 0.0015(8)
O8 0.0375(13) 0.0336(13) 0.0368(14) 0.0206(11) 0.0014(11) 0.0067(10)
O9 0.0283(12) 0.0292(12) 0.0336(13) 0.0073(10) 0.0136(10) 0.0082(10)
O10 0.0241(10) 0.0196(10) 0.0207(10) 0.0090(9) 0.0039(8) 0.0029(8)
O11 0.0236(10) 0.0204(10) 0.0231(11) 0.0115(9) 0.0054(8) 0.0017(8)
O12 0.0344(13) 0.0262(12) 0.0369(14) 0.0061(11) 0.0107(10) 0.0069(10)
O13 0.0267(12) 0.0289(12) 0.0362(14) 0.0098(10) 0.0082(10) 0.0033(10)
O14 0.059(2) 0.074(3) 0.093(3) 0.017(2) 0.008(2) 0.045(2)
N1 0.048(2) 0.062(2) 0.042(2) 0.0239(19) 0.0106(16) -0.0017(17)
N2 0.0413(18) 0.063(2) 0.0385(19) 0.0296(18) 0.0059(14) -0.0096(16)
C1 0.121(5) 0.062(3) 0.058(3) 0.042(4) 0.018(3) -0.007(3)
C2 0.070(3) 0.062(3) 0.034(2) 0.038(3) 0.010(2) -0.0021(19)
C3 0.037(2) 0.066(3) 0.044(2) 0.029(2) 0.0000(17) -0.006(2)
C4 0.054(3) 0.072(3) 0.052(3) 0.039(3) 0.021(2) 0.002(2)
C5 0.043(3) 0.074(4) 0.100(5) 0.017(3) -0.005(3) -0.021(3)
C6 0.131(6) 0.088(5) 0.052(4) 0.024(5) 0.001(4) 0.010(3)
C7 0.084(4) 0.071(4) 0.089(5) 0.020(3) -0.008(3) 0.040(3)

loop_
_atom_type_symbol
_atom_type_description
_atom_type_scat_dispersion_real
_atom_type_scat_dispersion_imag
_atom_type_scat_source
C C 0.0033 0.0016 'International Tables Vol C Tables 4.2.6.8 and 6.1.1.4'
H H 0.0000 0.0000 'International Tables Vol C Tables 4.2.6.8 and 6.1.1.4'
N N 0.0061 0.0033 'International Tables Vol C Tables 4.2.6.8 and 6.1.1.4'
O O 0.0106 0.0060 'International Tables Vol C Tables 4.2.6.8 and 6.1.1.4'
Mo Mo -1.6832 0.6857 'International Tables Vol C Tables 4.2.6.8 and 6.1.1.4'

loop_
_geom_angle_atom_site_label_1
_geom_angle_atom_site_label_2
_geom_angle_atom_site_label_3
_geom_angle_site_symmetry_1
_geom_angle_site_symmetry_3
_geom_angle
_geom_angle_publ_flag
O1 Mo4 O3 . . 105.36(13) n
O1 Mo4 O4 . 2_676 91.13(11) n
O1 Mo4 O5 . . 103.81(11) n
O1 Mo4 O6 . . 101.08(11) n
O1 Mo4 O7 . . 161.05(11) n
O2 Mo3 O10 . . 100.38(11) n
O2 Mo3 O11 . 2_676 88.05(10) n
O2 Mo3 O12 . . 105.76(12) n
O2 Mo3 O6 . . 101.24(11) n
O2 Mo3 O7 . . 159.12(10) n
O3 Mo4 O4 . 2_676 163.39(11) n
O3 Mo4 O5 . . 99.55(11) n
O3 Mo4 O6 . . 97.28(11) n
O3 Mo4 O7 . . 93.46(11) n
O4 Mo1 O10 . . 97.04(10) n
O4 Mo1 O11 . . 96.77(10) n
O4 Mo1 O7 . . 156.67(10) n
O4 Mo1 O7 . 2_676 81.18(9) n
O4 Mo4 O7 2_676 . 69.99(8) n
O5 Mo2 O10 . 2_676 83.12(9) n
O5 Mo2 O11 . . 146.05(9) n
O5 Mo2 O7 . . 76.98(9) n
O5 Mo4 O4 . 2_676 77.92(9) n
O5 Mo4 O6 . . 144.88(10) n
O5 Mo4 O7 . . 74.55(8) n
O6 Mo3 O10 . . 146.11(9) n
O6 Mo3 O11 . 2_676 83.19(9) n
O6 Mo3 O7 . . 76.98(8) n
O6 Mo4 O4 . 2_676 77.20(9) n
O6 Mo4 O7 . . 73.86(8) n
O7 Mo1 O7 . 2_676 75.49(9) n
O7 Mo2 O10 . 2_676 71.71(7) n
O7 Mo3 O11 . 2_676 71.07(7) n
O8 Mo2 O10 . 2_676 90.04(11) n
O8 Mo2 O11 . . 101.92(11) n
O8 Mo2 O5 . . 100.68(11) n
O8 Mo2 O7 . . 161.73(11) n
O9 Mo1 O10 . . 100.82(10) n
O9 Mo1 O11 . . 101.49(11) n
O9 Mo1 O4 . . 105.53(12) n
O9 Mo1 O7 . 2_676 173.29(10) n
O9 Mo1 O7 . . 97.79(11) n
O10 Mo1 O7 . 2_676 78.02(8) n
O10 Mo1 O7 . . 78.07(8) n
O10 Mo3 O11 . 2_676 71.79(8) n
O10 Mo3 O7 . . 73.53(8) n
O11 Mo1 O10 . . 149.47(9) n
O11 Mo1 O7 . 2_676 77.39(8) n
O11 Mo1 O7 . . 78.48(8) n
O11 Mo2 O10 . 2_676 71.91(9) n
O11 Mo2 O7 . . 73.61(8) n
O12 Mo3 O10 . . 98.51(11) n
O12 Mo3 O11 . 2_676 164.61(10) n
O12 Mo3 O6 . . 100.33(12) n
O12 Mo3 O7 . . 94.97(10) n
O13 Mo2 O10 . 2_676 163.27(9) n
O13 Mo2 O11 . . 97.94(11) n
O13 Mo2 O5 . . 100.12(11) n
O13 Mo2 O7 . . 92.89(9) n
O13 Mo2 O8 . . 105.32(12) n
Mo1 O4 Mo4 . 2_676 116.85(11) no
Mo1 O7 Mo1 . 2_676 104.51(9) no
Mo1 O7 Mo2 . . 91.13(8) no
Mo1 O7 Mo3 . . 91.67(8) no
Mo1 O7 Mo4 . . 163.49(10) no
Mo1 O7 Mo4 2_676 . 91.97(8) no
Mo1 O10 Mo2 . 2_676 110.28(9) no
Mo1 O10 Mo3 . . 109.76(10) no
Mo1 O11 Mo2 . . 109.76(10) no
Mo1 O11 Mo3 . 2_676 110.94(9) no
Mo2 O7 Mo1 . 2_676 97.34(8) no
Mo2 O7 Mo4 . . 85.62(7) no
Mo2 Mo1 Mo3 . . 91.68(3) no
Mo2 O11 Mo3 . 2_676 103.46(9) no
Mo3 O6 Mo4 . . 116.58(11) no
Mo3 O7 Mo1 . 2_676 97.90(8) no
Mo3 O7 Mo2 . . 163.29(10) no
Mo3 O7 Mo4 . . 87.03(7) no
Mo3 O10 Mo2 . 2_676 103.52(9) no
Mo4 O5 Mo2 . . 117.08(11) no
O2 Mo3 Mo1 . . 135.21(9) no
O4 Mo1 Mo2 . . 132.26(8) no
O4 Mo1 Mo3 . . 132.45(8) no
O5 Mo2 Mo1 . . 119.20(7) no
O6 Mo3 Mo1 . . 119.03(7) no
O7 Mo1 Mo2 . . 46.64(5) no
O7 Mo1 Mo2 2_676 . 85.67(6) no
O7 Mo1 Mo3 . . 46.27(6) no
O7 Mo1 Mo3 2_676 . 86.07(5) no
O7 Mo2 Mo1 . . 42.22(5) no
O7 Mo3 Mo1 . . 42.06(5) no
O8 Mo2 Mo1 . . 136.60(9) no
O9 Mo1 Mo2 . . 89.67(9) no
O9 Mo1 Mo3 . . 89.24(9) no
O10 Mo1 Mo2 . . 124.69(6) no
O10 Mo1 Mo3 . . 35.41(6) no
O10 Mo2 Mo1 2_676 . 79.21(6) no
O10 Mo3 Mo1 . . 34.83(6) no
O11 Mo1 Mo2 . . 35.48(6) no
O11 Mo1 Mo3 . . 124.73(6) no
O11 Mo2 Mo1 . . 34.76(6) no
O11 Mo3 Mo1 2_676 . 78.73(5) no
O12 Mo3 Mo1 . . 86.55(9) no
O13 Mo2 Mo1 . . 84.97(9) no
O14 C7 C6 . . 115.4(5) no
O14 C7 H7A . . 108.4 no
O14 C7 H7B . . 108.4 no
N1 N2 H2 . . 123(4) no
N1 C2 C1 . . 121.0(5) no
N1 C2 C4 . . 107.0(4) no
N2 N1 H1 . . 121(4) no
N2 C3 C4 . . 106.6(4) no
N2 C3 C5 . . 120.3(4) no
C2 C1 H1A . . 109.5 no
C2 C1 H1B . . 109.5 no
C2 C1 H1C . . 109.5 no
C2 C4 C3 . . 107.9(4) no
C2 C4 H4 . . 126.1 no
C2 N1 H1 . . 130(4) no
C2 N1 N2 . . 108.9(4) no
C3 C4 H4 . . 126.1 no
C3 C5 H5A . . 109.5 no
C3 C5 H5B . . 109.5 no
C3 C5 H5C . . 109.5 no
C3 N2 H2 . . 127(4) no
C3 N2 N1 . . 109.5(3) no
C4 C2 C1 . . 132.0(5) no
C4 C3 C5 . . 133.1(4) no
C6 C7 H7A . . 108.4 no
C6 C7 H7B . . 108.4 no
C7 C6 H6A . . 109.5 no
C7 C6 H6B . . 109.5 no
C7 C6 H6C . . 109.5 no
C7 O14 H14 . . 110(5) no
H1A C1 H1B . . 109.5 no
H1A C1 H1C . . 109.5 no
H1B C1 H1C . . 109.5 no
H1W1 O1W H1W2 . . 110(4) no
H1W1 O1W H1W3 . . 109(4) no
H1W2 O1W H1W3 . . 110(5) no
H5A C5 H5B . . 109.5 no
H5A C5 H5C . . 109.5 no
H5B C5 H5C . . 109.5 no
H6A C6 H6B . . 109.5 no
H6A C6 H6C . . 109.5 no
H6B C6 H6C . . 109.5 no
H7A C7 H7B . . 107.5 no

loop_
_geom_bond_atom_site_label_1
_geom_bond_atom_site_label_2
_geom_bond_site_symmetry_2
_geom_bond_distance
_geom_bond_publ_flag
Mo1 O4 . 1.742(2) yes
Mo1 O7 . 2.157(2) yes
Mo1 O7 2_676 2.365(2) yes
Mo1 O9 . 1.691(2) yes
Mo1 O10 . 1.953(2) yes
Mo1 O11 . 1.944(2) yes
Mo2 O5 . 1.901(2) yes
Mo2 O7 . 2.334(2) yes
Mo2 O8 . 1.702(2) yes
Mo2 O10 2_676 2.338(2) yes
Mo2 O11 . 1.979(2) yes
Mo2 O13 . 1.697(2) yes
Mo3 O2 . 1.697(2) yes
Mo3 O6 . 1.911(2) yes
Mo3 O7 . 2.327(2) yes
Mo3 O10 . 1.981(2) yes
Mo3 O11 2_676 2.342(2) yes
Mo3 O12 . 1.701(2) yes
Mo4 O1 . 1.686(3) yes
Mo4 O3 . 1.711(3) yes
Mo4 O4 2_676 2.294(2) yes
Mo4 O5 . 1.898(2) yes
Mo4 O6 . 1.942(2) yes
Mo4 O7 . 2.433(2) yes
O4 Mo4 2_676 2.294(2) n
O7 Mo1 2_676 2.365(2) n
O10 Mo2 2_676 2.338(2) n
O11 Mo3 2_676 2.342(2) n
Mo1 Mo2 . 3.2092(11) n
Mo1 Mo3 . 3.2184(9) n
O1W H1W1 . 0.85(3) no
O1W H1W2 . 0.85(4) no
O1W H1W3 . 0.85(4) no
O14 C7 . 1.407(7) no
O14 H14 . 0.85(4) no
N1 N2 . 1.337(5) no
N1 C2 . 1.333(5) no
N1 H1 . 0.86(4) no
N2 C3 . 1.328(6) no
N2 H2 . 0.87(5) no
C1 C2 . 1.490(7) no
C1 H1A . 0.9600 no
C1 H1B . 0.9600 no
C1 H1C . 0.9600 no
C2 C4 . 1.365(7) no
C3 C4 . 1.374(6) no
C3 C5 . 1.483(7) no
C4 H4 . 0.9300 no
C5 H5A . 0.9600 no
C5 H5B . 0.9600 no
C5 H5C . 0.9600 no
C6 C7 . 1.445(9) no
C6 H6A . 0.9600 no
C6 H6B . 0.9600 no
C6 H6C . 0.9600 no
C7 H7A . 0.9700 no
C7 H7B . 0.9700 no

loop_
_geom_hbond_atom_site_label_D
_geom_hbond_atom_site_label_H
_geom_hbond_atom_site_label_A
_geom_hbond_site_symmetry_A
_geom_hbond_distance_DH
_geom_hbond_distance_HA
_geom_hbond_distance_DA
_geom_hbond_angle_DHA
_geom_hbond_publ_flag
O1W H1W1 O13 . 0.85(3) 2.29(4) 2.773(4) 116(4) yes
O1W H1W1 O9 . 0.85(3) 2.21(2) 3.025(4) 158(4) yes
O1W H1W2 O3 2_566 0.85(4) 2.11(4) 2.914(4) 157(4) yes
O1W H1W3 O2 1_455 0.85(4) 2.22(5) 3.044(4) 161(5) yes
O14 H14 O8 2_575 0.85(4) 1.84(3) 2.654(4) 159(7) yes
N1 H1 O14 1_656 0.86(4) 1.85(4) 2.693(6) 166(6) yes
N2 H2 O6 2_666 0.87(5) 1.84(5) 2.708(4) 178(5) yes

loop_
_geom_torsion_atom_site_label_1
_geom_torsion_atom_site_label_2
_geom_torsion_atom_site_label_3
_geom_torsion_atom_site_label_4
_geom_torsion_site_symmetry_1
_geom_torsion_site_symmetry_4
_geom_torsion
_geom_torsion_publ_flag
O9 Mo1 Mo2 O13 . . -1.14(11) no
O4 Mo1 Mo2 O13 . . -112.03(13) no
O11 Mo1 Mo2 O13 . . -111.71(13) no
O10 Mo1 Mo2 O13 . . 101.82(11) no
O7 Mo1 Mo2 O13 . . 99.92(11) no
O7 Mo1 Mo2 O13 2_676 . 174.02(9) no
Mo3 Mo1 Mo2 O13 . . 88.09(8) no
O9 Mo1 Mo2 O8 . . 105.90(16) no
O4 Mo1 Mo2 O8 . . -4.99(17) no
O11 Mo1 Mo2 O8 . . -4.66(16) no
O10 Mo1 Mo2 O8 . . -151.13(15) no
O7 Mo1 Mo2 O8 . . -153.03(15) no
O7 Mo1 Mo2 O8 2_676 . -78.94(14) no
Mo3 Mo1 Mo2 O8 . . -164.86(13) no
O9 Mo1 Mo2 O5 . . -99.94(12) no
O4 Mo1 Mo2 O5 . . 149.17(13) no
O11 Mo1 Mo2 O5 . . 149.50(13) no
O10 Mo1 Mo2 O5 . . 3.02(11) no
O7 Mo1 Mo2 O5 . . 1.13(11) no
O7 Mo1 Mo2 O5 2_676 . 75.22(9) no
Mo3 Mo1 Mo2 O5 . . -10.70(8) no
O9 Mo1 Mo2 O11 . . 110.56(14) no
O4 Mo1 Mo2 O11 . . -0.33(14) no
O10 Mo1 Mo2 O11 . . -146.47(13) no
O7 Mo1 Mo2 O11 . . -148.37(13) no
O7 Mo1 Mo2 O11 2_676 . -74.27(12) no
Mo3 Mo1 Mo2 O11 . . -160.20(11) no
O9 Mo1 Mo2 O7 . . -101.06(11) no
O4 Mo1 Mo2 O7 . . 148.04(13) no
O11 Mo1 Mo2 O7 . . 148.37(13) no
O10 Mo1 Mo2 O7 . . 1.90(10) no
O7 Mo1 Mo2 O7 2_676 . 74.10(10) no
Mo3 Mo1 Mo2 O7 . . -11.83(8) no
O9 Mo1 Mo2 O10 . 2_676 -175.68(9) no
O4 Mo1 Mo2 O10 . 2_676 73.43(12) no
O11 Mo1 Mo2 O10 . 2_676 73.76(12) no
O10 Mo1 Mo2 O10 . 2_676 -72.71(10) no
O7 Mo1 Mo2 O10 . 2_676 -74.61(9) no
O7 Mo1 Mo2 O10 2_676 2_676 -0.52(7) no
Mo3 Mo1 Mo2 O10 . 2_676 -86.44(6) no
O9 Mo1 Mo3 O2 . . -108.76(15) no
O4 Mo1 Mo3 O2 . . 1.78(16) no
O11 Mo1 Mo3 O2 . . 147.75(15) no
O10 Mo1 Mo3 O2 . . 1.27(16) no
O7 Mo1 Mo3 O2 . . 149.69(15) no
O7 Mo1 Mo3 O2 2_676 . 76.05(14) no
Mo2 Mo1 Mo3 O2 . . 161.59(13) no
O9 Mo1 Mo3 O12 . . 0.23(12) no
O4 Mo1 Mo3 O12 . . 110.77(14) no
O11 Mo1 Mo3 O12 . . -103.26(12) no
O10 Mo1 Mo3 O12 . . 110.26(14) no
O7 Mo1 Mo3 O12 . . -101.32(12) no
O7 Mo1 Mo3 O12 2_676 . -174.96(10) no
Mo2 Mo1 Mo3 O12 . . -89.42(9) no
O9 Mo1 Mo3 O6 . . 100.13(12) no
O4 Mo1 Mo3 O6 . . -149.33(13) no
O11 Mo1 Mo3 O6 . . -3.36(11) no
O10 Mo1 Mo3 O6 . . -149.84(13) no
O7 Mo1 Mo3 O6 . . -1.42(11) no
O7 Mo1 Mo3 O6 2_676 . -75.06(10) no
Mo2 Mo1 Mo3 O6 . . 10.48(8) no
O9 Mo1 Mo3 O10 . . -110.03(14) no
O4 Mo1 Mo3 O10 . . 0.51(14) no
O11 Mo1 Mo3 O10 . . 146.48(13) no
O7 Mo1 Mo3 O10 . . 148.41(14) no
O7 Mo1 Mo3 O10 2_676 . 74.78(12) no
Mo2 Mo1 Mo3 O10 . . 160.32(11) no
O9 Mo1 Mo3 O7 . . 101.55(12) no
O4 Mo1 Mo3 O7 . . -147.91(13) no
O11 Mo1 Mo3 O7 . . -1.94(11) no
O10 Mo1 Mo3 O7 . . -148.41(13) no
O7 Mo1 Mo3 O7 2_676 . -73.64(11) no
Mo2 Mo1 Mo3 O7 . . 11.91(8) no
O9 Mo1 Mo3 O11 . 2_676 175.72(10) no
O4 Mo1 Mo3 O11 . 2_676 -73.74(12) no
O11 Mo1 Mo3 O11 . 2_676 72.23(11) no
O10 Mo1 Mo3 O11 . 2_676 -74.25(12) no
O7 Mo1 Mo3 O11 . 2_676 74.16(10) no
O7 Mo1 Mo3 O11 2_676 2_676 0.53(7) no
Mo2 Mo1 Mo3 O11 . 2_676 86.07(6) no
O9 Mo1 O4 Mo4 . 2_676 178.96(11) no
O11 Mo1 O4 Mo4 . 2_676 -77.08(12) no
O10 Mo1 O4 Mo4 . 2_676 75.63(12) no
O7 Mo1 O4 Mo4 . 2_676 -0.5(3) no
O7 Mo1 O4 Mo4 2_676 2_676 -1.02(10) no
Mo2 Mo1 O4 Mo4 . 2_676 -76.89(13) no
Mo3 Mo1 O4 Mo4 . 2_676 75.33(13) no
O1 Mo4 O5 Mo2 . . 178.11(13) no
O3 Mo4 O5 Mo2 . . 69.57(15) no
O6 Mo4 O5 Mo2 . . -48.0(2) no
O4 Mo4 O5 Mo2 2_676 . -93.71(13) no
O7 Mo4 O5 Mo2 . . -21.41(11) no
O13 Mo2 O5 Mo4 . . -68.54(14) no
O8 Mo2 O5 Mo4 . . -176.41(13) no
O11 Mo2 O5 Mo4 . . 52.5(2) no
O7 Mo2 O5 Mo4 . . 22.11(11) no
O10 Mo2 O5 Mo4 2_676 . 94.86(12) no
Mo1 Mo2 O5 Mo4 . . 21.34(15) no
O2 Mo3 O6 Mo4 . . 179.78(13) no
O12 Mo3 O6 Mo4 . . 71.26(14) no
O10 Mo3 O6 Mo4 . . -51.5(2) no
O7 Mo3 O6 Mo4 . . -21.51(11) no
O11 Mo3 O6 Mo4 2_676 . -93.59(12) no
Mo1 Mo3 O6 Mo4 . . -20.53(15) no
O1 Mo4 O6 Mo3 . . -177.97(13) no
O3 Mo4 O6 Mo3 . . -70.68(15) no
O5 Mo4 O6 Mo3 . . 47.5(2) no
O4 Mo4 O6 Mo3 2_676 . 93.40(13) no
O7 Mo4 O6 Mo3 . . 20.83(11) no
O9 Mo1 O7 Mo3 . . -81.41(10) no
O4 Mo1 O7 Mo3 . . 98.1(2) no
O11 Mo1 O7 Mo3 . . 178.38(9) no
O10 Mo1 O7 Mo3 . . 18.07(8) no
O7 Mo1 O7 Mo3 2_676 . 98.60(9) no
Mo2 Mo1 O7 Mo3 . . -163.52(11) no
O9 Mo1 O7 Mo2 . . 82.12(10) no
O4 Mo1 O7 Mo2 . . -98.4(2) no
O11 Mo1 O7 Mo2 . . -18.10(8) no
O10 Mo1 O7 Mo2 . . -178.40(9) no
O7 Mo1 O7 Mo2 2_676 . -97.88(9) no
Mo3 Mo1 O7 Mo2 . . 163.52(11) no
O9 Mo1 O7 Mo1 . 2_676 179.99(10) no
O4 Mo1 O7 Mo1 . 2_676 -0.5(3) no
O11 Mo1 O7 Mo1 . 2_676 79.78(9) no
O10 Mo1 O7 Mo1 . 2_676 -80.53(9) no
O7 Mo1 O7 Mo1 2_676 2_676 0.0 no
Mo2 Mo1 O7 Mo1 . 2_676 97.88(9) no
Mo3 Mo1 O7 Mo1 . 2_676 -98.60(9) no
O9 Mo1 O7 Mo4 . . 3.8(4) no
O4 Mo1 O7 Mo4 . . -176.8(3) no
O11 Mo1 O7 Mo4 . . -96.5(3) no
O10 Mo1 O7 Mo4 . . 103.2(3) no
O7 Mo1 O7 Mo4 2_676 . -176.2(4) no
Mo2 Mo1 O7 Mo4 . . -78.4(3) no
Mo3 Mo1 O7 Mo4 . . 85.2(3) no
O2 Mo3 O7 Mo1 . . -93.8(3) no
O12 Mo3 O7 Mo1 . . 79.25(11) no
O6 Mo3 O7 Mo1 . . 178.72(10) no
O10 Mo3 O7 Mo1 . . -18.18(8) no
O11 Mo3 O7 Mo1 2_676 . -94.11(9) no
O2 Mo3 O7 Mo2 . . 166.6(3) no
O12 Mo3 O7 Mo2 . . -20.3(4) no
O6 Mo3 O7 Mo2 . . 79.2(3) no
O10 Mo3 O7 Mo2 . . -117.7(3) no
O11 Mo3 O7 Mo2 2_676 . 166.3(4) no
Mo1 Mo3 O7 Mo2 . . -99.5(4) no
O2 Mo3 O7 Mo1 . 2_676 11.1(3) no
O12 Mo3 O7 Mo1 . 2_676 -175.85(10) no
O6 Mo3 O7 Mo1 . 2_676 -76.38(10) no
O10 Mo3 O7 Mo1 . 2_676 86.72(9) no
O11 Mo3 O7 Mo1 2_676 2_676 10.79(7) no
Mo1 Mo3 O7 Mo1 . 2_676 104.90(10) no
O2 Mo3 O7 Mo4 . . 102.6(3) no
O12 Mo3 O7 Mo4 . . -84.28(10) no
O6 Mo3 O7 Mo4 . . 15.20(8) no
O10 Mo3 O7 Mo4 . . 178.30(9) no
O11 Mo3 O7 Mo4 2_676 . 102.36(8) no
Mo1 Mo3 O7 Mo4 . . -163.53(10) no
O13 Mo2 O7 Mo1 . . -79.27(10) no
O8 Mo2 O7 Mo1 . . 96.4(3) no
O5 Mo2 O7 Mo1 . . -178.99(10) no
O11 Mo2 O7 Mo1 . . 18.16(8) no
O10 Mo2 O7 Mo1 2_676 . 94.06(9) no
O13 Mo2 O7 Mo3 . . 20.4(3) no
O8 Mo2 O7 Mo3 . . -164.0(3) no
O5 Mo2 O7 Mo3 . . -79.4(3) no
O11 Mo2 O7 Mo3 . . 117.8(3) no
O10 Mo2 O7 Mo3 2_676 . -166.3(4) no
Mo1 Mo2 O7 Mo3 . . 99.6(4) no
O13 Mo2 O7 Mo1 . 2_676 175.95(10) no
O8 Mo2 O7 Mo1 . 2_676 -8.4(4) no
O5 Mo2 O7 Mo1 . 2_676 76.22(9) no
O11 Mo2 O7 Mo1 . 2_676 -86.63(9) no
O10 Mo2 O7 Mo1 2_676 2_676 -10.73(7) no
Mo1 Mo2 O7 Mo1 . 2_676 -104.78(10) no
O13 Mo2 O7 Mo4 . . 84.52(10) no
O8 Mo2 O7 Mo4 . . -99.8(3) no
O5 Mo2 O7 Mo4 . . -15.20(8) no
O11 Mo2 O7 Mo4 . . -178.05(9) no
O10 Mo2 O7 Mo4 2_676 . -102.15(8) no
Mo1 Mo2 O7 Mo4 . . 163.79(10) no
O1 Mo4 O7 Mo1 . . -177.9(3) no
O3 Mo4 O7 Mo1 . . -4.4(4) no
O5 Mo4 O7 Mo1 . . 94.5(3) no
O6 Mo4 O7 Mo1 . . -101.0(3) no
O4 Mo4 O7 Mo1 2_676 . 177.0(4) no
O1 Mo4 O7 Mo3 . . -92.1(3) no
O3 Mo4 O7 Mo3 . . 81.42(10) no
O5 Mo4 O7 Mo3 . . -179.63(9) no
O6 Mo4 O7 Mo3 . . -15.17(8) no
O4 Mo4 O7 Mo3 2_676 . -97.12(8) no
O1 Mo4 O7 Mo2 . . 103.0(3) no
O3 Mo4 O7 Mo2 . . -83.57(10) no
O5 Mo4 O7 Mo2 . . 15.39(8) no
O6 Mo4 O7 Mo2 . . 179.85(9) no
O4 Mo4 O7 Mo2 2_676 . 97.90(8) no
O1 Mo4 O7 Mo1 . 2_676 5.8(3) no
O3 Mo4 O7 Mo1 . 2_676 179.23(9) no
O5 Mo4 O7 Mo1 . 2_676 -81.82(9) no
O6 Mo4 O7 Mo1 . 2_676 82.64(9) no
O4 Mo4 O7 Mo1 2_676 2_676 0.69(7) no
O9 Mo1 O10 Mo3 . . 73.02(13) no
O4 Mo1 O10 Mo3 . . -179.62(11) no
O11 Mo1 O10 Mo3 . . -63.3(2) no
O7 Mo1 O10 Mo3 . . -22.76(10) no
O7 Mo1 O10 Mo3 2_676 . -100.23(11) no
Mo2 Mo1 O10 Mo3 . . -24.17(13) no
O9 Mo1 O10 Mo2 . 2_676 -173.55(11) no
O4 Mo1 O10 Mo2 . 2_676 -66.19(11) no
O11 Mo1 O10 Mo2 . 2_676 50.1(2) no
O7 Mo1 O10 Mo2 . 2_676 90.67(10) no
O7 Mo1 O10 Mo2 2_676 2_676 13.20(8) no
Mo2 Mo1 O10 Mo2 . 2_676 89.26(10) no
Mo3 Mo1 O10 Mo2 . 2_676 113.43(14) no
O2 Mo3 O10 Mo1 . . -179.09(11) no
O12 Mo3 O10 Mo1 . . -71.23(13) no
O6 Mo3 O10 Mo1 . . 52.0(2) no
O7 Mo3 O10 Mo1 . . 21.46(9) no
O11 Mo3 O10 Mo1 2_676 . 96.46(10) no
O2 Mo3 O10 Mo2 . 2_676 63.19(12) no
O12 Mo3 O10 Mo2 . 2_676 171.04(10) no
O6 Mo3 O10 Mo2 . 2_676 -65.73(18) no
O7 Mo3 O10 Mo2 . 2_676 -96.26(9) no
O11 Mo3 O10 Mo2 2_676 2_676 -21.26(7) no
Mo1 Mo3 O10 Mo2 . 2_676 -117.72(13) no
O9 Mo1 O11 Mo2 . . -72.83(13) no
O4 Mo1 O11 Mo2 . . 179.76(11) no
O10 Mo1 O11 Mo2 . . 63.4(2) no
O7 Mo1 O11 Mo2 . . 22.90(10) no
O7 Mo1 O11 Mo2 2_676 . 100.40(11) no
Mo3 Mo1 O11 Mo2 . . 24.33(13) no
O9 Mo1 O11 Mo3 . 2_676 173.46(11) no
O4 Mo1 O11 Mo3 . 2_676 66.04(12) no
O10 Mo1 O11 Mo3 . 2_676 -50.3(2) no
O7 Mo1 O11 Mo3 . 2_676 -90.82(10) no
O7 Mo1 O11 Mo3 2_676 2_676 -13.31(8) no
Mo2 Mo1 O11 Mo3 . 2_676 -113.72(14) no
Mo3 Mo1 O11 Mo3 . 2_676 -89.39(10) no
O13 Mo2 O11 Mo1 . . 69.14(12) no
O8 Mo2 O11 Mo1 . . 176.73(11) no
O5 Mo2 O11 Mo1 . . -52.5(2) no
O7 Mo2 O11 Mo1 . . -21.55(9) no
O10 Mo2 O11 Mo1 2_676 . -97.19(11) no
O13 Mo2 O11 Mo3 . 2_676 -172.41(9) no
O8 Mo2 O11 Mo3 . 2_676 -64.82(12) no
O5 Mo2 O11 Mo3 . 2_676 65.93(18) no
O7 Mo2 O11 Mo3 . 2_676 96.90(9) no
O10 Mo2 O11 Mo3 2_676 2_676 21.26(7) no
Mo1 Mo2 O11 Mo3 . 2_676 118.45(13) no
C2 N1 N2 C3 . . 0.0(5) no
N2 N1 C2 C4 . . 0.1(5) no
N2 N1 C2 C1 . . -178.7(4) no
N1 N2 C3 C4 . . 0.0(5) no
N1 N2 C3 C5 . . 178.5(4) no
N1 C2 C4 C3 . . -0.1(5) no
C1 C2 C4 C3 . . 178.5(5) no
N2 C3 C4 C2 . . 0.1(5) no
C5 C3 C4 C2 . . -178.2(5) no
